data_9009307
loop_
_publ_author_name
'Mazzi, F.'
'Galli, E.'

_publ_section_title
;
 The tetrahedral framework of chabazite
 Note: Occupancies invented to match formula and refinement
 Sample: C 4a, trigonal refinement
;
_journal_name_full 'Neues Jahrbuch fur Mineralogie, Monatshefte'
_journal_page_first 461
_journal_page_last 480
_journal_volume 1983
_journal_year 1983
_chemical_compound_source 'Richmond, Melbourne, Victoria, Australia'
_chemical_formula_sum 'Al4.056 Ca0.581 K0.269 Na0.84 O24 Si7.944'
_chemical_name_mineral Chabazite-Na
_space_group_IT_number 166
_symmetry_space_group_name_Hall '-P 3* 2'
_symmetry_space_group_name_H-M 'R -3 m :R'
_cell_angle_alpha 94.137
_cell_angle_beta 94.137
_cell_angle_gamma 94.137
_cell_formula_units_Z 1
_cell_length_a 9.4376
_cell_length_b 9.4376
_cell_length_c 9.4376
_cell_volume 833.685
_database_code_amcsd 0014781
_exptl_crystal_density_diffrn 1.533
_cod_original_sg_symbol_H-M 'R -3 m'
_cod_original_formula_sum 'Na.84 Ca.581 K.269 (Si7.944 Al4.056) O24'
_cod_database_code 9009307

loop_
_space_group_symop_operation_xyz
x,y,z
-x,-z,-y
-z,-x,-y
y,x,z
y,z,x
-z,-y,-x
-x,-y,-z
x,z,y
z,x,y
-y,-x,-z
-y,-z,-x
z,y,x

loop_
_atom_site_aniso_label
_atom_site_aniso_U_11
_atom_site_aniso_U_22
_atom_site_aniso_U_33
_atom_site_aniso_U_12
_atom_site_aniso_U_13
_atom_site_aniso_U_23
NaX1 0.05711 0.05711 0.05711 0.05443 0.05443 0.05443
CaX1 0.05711 0.05711 0.05711 0.05443 0.05443 0.05443
KX1 0.05711 0.05711 0.05711 0.05443 0.05443 0.05443
Si 0.01160 0.00848 0.01562 0.00223 0.00089 -0.00178
Al 0.01160 0.00848 0.01562 0.00223 0.00089 -0.00178
O1 0.03123 0.03123 0.03525 -0.00045 -0.00848 -0.00848
O2 0.03569 0.03569 0.01428 -0.00134 0.00357 0.00357
O3 0.02008 0.02008 0.05532 0.00714 0.00045 0.00045
O4 0.03079 0.03079 0.03569 0.01026 0.00848 0.00848

loop_
_atom_site_label
_atom_site_fract_x
_atom_site_fract_y
_atom_site_fract_z
_atom_site_occupancy
_atom_site_U_iso_or_equiv
_atom_site_type_symbol
_atom_site_attached_hydrogens
NaX1 0.20890 0.20890 0.20890 0.15000 0.04939 Na 0
CaX1 0.20890 0.20890 0.20890 0.11000 0.04939 Ca 0
KX1 0.20890 0.20890 0.20890 0.04000 0.04939 K 0
NaX2 0.57670 0.57670 0.21320 0.01500 0.05193 Na 0
CaX2 0.57670 0.57670 0.21320 0.01100 0.05193 Ca 0
KX2 0.57670 0.57670 0.21320 0.01400 0.05193 K 0
NaX3 0.40300 0.40300 0.40300 0.12000 0.10005 Na 0
CaX3 0.40300 0.40300 0.40300 0.08000 0.10005 Ca 0
KX3 0.40300 0.40300 0.40300 0.03000 0.10005 K 0
NaX4 0.50000 0.50000 0.00000 0.07000 0.12792 Na 0
CaX4 0.50000 0.50000 0.00000 0.04500 0.12792 Ca 0
KX4 0.50000 0.50000 0.00000 0.01500 0.12792 K 0
Si 0.10338 0.33257 -0.12461 0.66200 0.01203 Si 0
Al 0.10338 0.33257 -0.12461 0.33800 0.01203 Al 0
O1 0.26500 -0.26500 0.00000 1.00000 0.03420 O 0
O2 0.15040 -0.15040 0.50000 1.00000 0.02913 O 0
O3 0.25220 0.25220 -0.10820 1.00000 0.03166 O 0
O4 0.02320 0.02320 0.31720 1.00000 0.03166 O 0

loop_
_cod_changelog_entry_id
_cod_changelog_entry_author
_cod_changelog_entry_date
_cod_changelog_entry_text
1
;cod-tools version 3.8.0
Id: cif_guess_AMCSD_atom_types 9581 2023-05-17 12:35:41Z saulius
;
2023-05-23T09:15:05+03:00
;Derived atom types and hydrogen counts
from atom names that follow the AMCSD naming convention
(Wat == water, O-H == hydroxyl).
;

loop_
_cod_related_entry_id
_cod_related_entry_database
_cod_related_entry_code
1 AMCSD 0014781
